data_7236495
loop_
_publ_author_name
'Kr\"uger, Martin'
'Albat, Martin'
'Inge, A. Ken'
'Stock, Norbert'

_publ_section_title
;
 Investigation of the effect of polar functional groups on the crystal
 structures of indium MOFs
;
_journal_issue 31
_journal_name_full CrystEngComm
_journal_page_first 4622
_journal_paper_doi 10.1039/C7CE01067B
_journal_volume 19
_journal_year 2017
_chemical_formula_sum 'C8 H6 N2 O6'
_chemical_formula_weight 226.15
_chemical_name_systematic H2BDC-NH2/NO2
_space_group_crystal_system triclinic
_space_group_IT_number 2
_space_group_name_Hall '-P 1'
_space_group_name_H-M_alt 'P -1'
_atom_sites_solution_hydrogens difmap
_audit_creation_method SHELXL-2014/7
_audit_update_record
;
2017-06-06 deposited with the CCDC.
2017-07-10 downloaded from the CCDC.
;
_cell_angle_alpha 78.47(3)
_cell_angle_beta 78.31(3)
_cell_angle_gamma 89.31(3)
_cell_formula_units_Z 4
_cell_length_a 6.7000(13)
_cell_length_b 9.2100(18)
_cell_length_c 15.040(3)
_cell_measurement_reflns_used 7724
_cell_measurement_temperature 293(2)
_cell_measurement_theta_max 56.3
_cell_measurement_theta_min 3.8
_cell_volume 890.1(3)
_computing_cell_refinement 'Bruker XSCANS'
_computing_data_collection 'Bruker XSCANS'
_computing_data_reduction 'Bruker SHELXTL'
_computing_molecular_graphics 'Bruker SHELXTL'
_computing_publication_material 'Bruker SHELXTL'
_computing_structure_refinement 'SHELXL-2014/7 (Sheldrick, 2014)'
_computing_structure_solution 'Bruker SHELXTL'
_diffrn_ambient_temperature 293(2)
_diffrn_measured_fraction_theta_full 0.983
_diffrn_measured_fraction_theta_max 0.969
_diffrn_measurement_device_type 'Bruker P4'
_diffrn_measurement_method '\w scans'
_diffrn_radiation_type MoK\a
_diffrn_radiation_wavelength 0.71073
_diffrn_reflns_av_R_equivalents 0
_diffrn_reflns_av_unetI/netI 0.0304
_diffrn_reflns_Laue_measured_fraction_full 0.983
_diffrn_reflns_Laue_measured_fraction_max 0.969
_diffrn_reflns_number 4159
_diffrn_reflns_point_group_measured_fraction_full 0.983
_diffrn_reflns_point_group_measured_fraction_max 0.969
_diffrn_reflns_theta_full 25.242
_diffrn_reflns_theta_max 28.018
_diffrn_reflns_theta_min 2.258
_diffrn_source 'sealed tube'
_exptl_absorpt_coefficient_mu 0.148
_exptl_absorpt_correction_T_max 0.9853
_exptl_absorpt_correction_T_min 0.9775
_exptl_absorpt_correction_type numerical
_exptl_absorpt_process_details 'X-RED and X-SHAPE (STOE, 2008)'
_exptl_crystal_colour brown
_exptl_crystal_density_diffrn 1.688
_exptl_crystal_description needle
_exptl_crystal_F_000 464
_exptl_crystal_size_max 0.108
_exptl_crystal_size_mid 0.100
_exptl_crystal_size_min 0.086
_refine_diff_density_max 0.389
_refine_diff_density_min -0.530
_refine_diff_density_rms 0.086
_refine_ls_extinction_method none
_refine_ls_goodness_of_fit_ref 1.026
_refine_ls_hydrogen_treatment refall
_refine_ls_matrix_type full
_refine_ls_number_parameters 337
_refine_ls_number_reflns 4159
_refine_ls_number_restraints 0
_refine_ls_restrained_S_all 1.026
_refine_ls_R_factor_all 0.0842
_refine_ls_R_factor_gt 0.0586
_refine_ls_shift/su_max 0.000
_refine_ls_shift/su_mean 0.000
_refine_ls_structure_factor_coef Fsqd
_refine_ls_weighting_details 'w=1/[\s^2^(Fo^2^)+(0.1230P)^2^+0.0877P] where P=(Fo^2^+2Fc^2^)/3'
_refine_ls_weighting_scheme calc
_refine_ls_wR_factor_gt 0.1591
_refine_ls_wR_factor_ref 0.1801
_reflns_Friedel_coverage 0.000
_reflns_number_gt 2818
_reflns_number_total 4159
_reflns_threshold_expression 'I > 2\s(I)'
_cod_data_source_file c7ce01067b2.cif
_cod_data_source_block anbdc
_cod_database_code 7236495
_publcif_datablock.id {99fb46d5-57cb-4f78-937c-482a24e3ee56}

_shelx_shelxl_version_number 2014/7
_shelx_space_group_comment
;
The symmetry employed for this shelxl refinement is uniquely defined
by the following loop, which should always be used as a source of
symmetry information in preference to the above space-group names.
They are only intended as comments.
;

loop_
_space_group_symop_operation_xyz
'x, y, z'
'-x, -y, -z'

loop_
_atom_site_label
_atom_site_type_symbol
_atom_site_fract_x
_atom_site_fract_y
_atom_site_fract_z
_atom_site_U_iso_or_equiv
_atom_site_adp_type
_atom_site_occupancy
_atom_site_site_symmetry_order
_atom_site_calc_flag
C1 C 0.7783(3) 0.7040(3) 0.47641(15) 0.0252(5) Uani 1 1 d
C2 C 0.7536(3) 0.5492(3) 0.48857(15) 0.0243(5) Uani 1 1 d
C3 C 0.8082(3) 0.4782(3) 0.41427(15) 0.0242(5) Uani 1 1 d
C4 C 0.8932(3) 0.5596(2) 0.32632(14) 0.0222(4) Uani 1 1 d
C5 C 0.9279(3) 0.7156(3) 0.31303(15) 0.0241(5) Uani 1 1 d
C6 C 0.8648(4) 0.7846(3) 0.39077(16) 0.0267(5) Uani 1 1 d
C7 C 0.7039(4) 0.7890(3) 0.55227(15) 0.0271(5) Uani 1 1 d
C8 C 0.9597(4) 0.4805(3) 0.24963(15) 0.0240(5) Uani 1 1 d
C9 C 0.4370(3) 1.0546(2) 0.83227(14) 0.0217(4) Uani 1 1 d
C10 C 0.3297(3) 0.9821(2) 0.92000(14) 0.0211(4) Uani 1 1 d
C11 C 0.2488(3) 1.0633(2) 0.98646(14) 0.0217(4) Uani 1 1 d
C12 C 0.2735(3) 1.2163(2) 0.96974(14) 0.0208(4) Uani 1 1 d
C13 C 0.3878(3) 1.2922(2) 0.88253(14) 0.0211(4) Uani 1 1 d
C14 C 0.4667(3) 1.2055(2) 0.81519(15) 0.0230(5) Uani 1 1 d
C15 C 0.5148(3) 0.9782(2) 0.75289(14) 0.0225(4) Uani 1 1 d
C16 C 0.1779(3) 1.2903(2) 1.04653(14) 0.0225(4) Uani 1 1 d
N1 N 0.6825(3) 0.4597(2) 0.57982(13) 0.0275(4) Uani 1 1 d
N2 N 1.0159(3) 0.8016(2) 0.23173(14) 0.0297(5) Uani 1 1 d
N3 N 0.3121(3) 0.8230(2) 0.94438(13) 0.0234(4) Uani 1 1 d
N4 N 0.4251(3) 1.4391(2) 0.85810(14) 0.0292(5) Uani 1 1 d
O1 O 0.8471(3) 0.8366(3) 0.58627(14) 0.0428(5) Uani 1 1 d
O2 O 0.5218(3) 0.8145(2) 0.57294(13) 0.0405(5) Uani 1 1 d
O3 O 0.9045(3) 0.33997(19) 0.26672(12) 0.0342(4) Uani 1 1 d
O4 O 1.0600(3) 0.5445(2) 0.17462(12) 0.0365(5) Uani 1 1 d
O5 O 0.6529(3) 0.5236(2) 0.64686(12) 0.0384(5) Uani 1 1 d
O6 O 0.6575(3) 0.3251(2) 0.58870(12) 0.0383(5) Uani 1 1 d
O7 O 0.3742(3) 0.9387(2) 0.71423(12) 0.0325(4) Uani 1 1 d
O8 O 0.6998(3) 0.9666(2) 0.72622(12) 0.0311(4) Uani 1 1 d
O9 O 0.2139(3) 1.43438(18) 1.02910(12) 0.0326(4) Uani 1 1 d
O10 O 0.0754(3) 1.22161(19) 1.11921(11) 0.0288(4) Uani 1 1 d
O11 O 0.2119(3) 0.76294(19) 1.02035(12) 0.0318(4) Uani 1 1 d
O12 O 0.4058(3) 0.75207(19) 0.88769(12) 0.0327(4) Uani 1 1 d
H1 H 0.781(8) 0.900(6) 0.636(4) 0.111(18) Uiso 1 1 d
H2 H 0.970(7) 0.306(5) 0.210(3) 0.085(14) Uiso 1 1 d
H3 H 0.788(5) 0.370(4) 0.423(2) 0.039(8) Uiso 1 1 d
H4 H 0.886(5) 0.890(4) 0.383(2) 0.037(8) Uiso 1 1 d
H5 H 1.059(5) 0.755(4) 0.182(2) 0.040(8) Uiso 1 1 d
H6 H 1.046(6) 0.903(5) 0.230(3) 0.073(13) Uiso 1 1 d
H7 H 0.445(9) 0.886(7) 0.660(4) 0.13(2) Uiso 1 1 d
H8 H 0.156(6) 1.467(4) 1.089(3) 0.060(11) Uiso 1 1 d
H9 H 0.178(4) 1.013(3) 1.048(2) 0.026(7) Uiso 1 1 d
H10 H 0.541(5) 1.257(3) 0.756(2) 0.034(8) Uiso 1 1 d
H11 H 0.502(5) 1.482(4) 0.800(2) 0.043(9) Uiso 1 1 d
H12 H 0.386(5) 1.504(3) 0.898(2) 0.033(7) Uiso 1 1 d

loop_
_atom_site_aniso_label
_atom_site_aniso_U_11
_atom_site_aniso_U_22
_atom_site_aniso_U_33
_atom_site_aniso_U_23
_atom_site_aniso_U_13
_atom_site_aniso_U_12
C1 0.0272(10) 0.0343(12) 0.0147(10) -0.0123(9) 0.0011(8) 0.0062(9)
C2 0.0277(10) 0.0305(12) 0.0128(10) -0.0071(9) 0.0025(8) 0.0052(8)
C3 0.0280(11) 0.0287(11) 0.0143(10) -0.0076(9) 0.0022(8) 0.0044(8)
C4 0.0256(10) 0.0261(11) 0.0134(9) -0.0077(8) 0.0031(8) 0.0034(8)
C5 0.0253(10) 0.0301(12) 0.0163(10) -0.0100(9) 0.0022(8) 0.0033(8)
C6 0.0328(12) 0.0278(12) 0.0195(11) -0.0123(9) 0.0017(8) 0.0031(9)
C7 0.0314(11) 0.0333(12) 0.0160(10) -0.0106(9) 0.0021(8) 0.0045(9)
C8 0.0320(11) 0.0250(11) 0.0134(10) -0.0070(8) 0.0025(8) 0.0020(8)
C9 0.0268(10) 0.0227(10) 0.0143(10) -0.0079(8) 0.0023(8) 0.0042(8)
C10 0.0286(11) 0.0183(10) 0.0148(10) -0.0062(8) 0.0019(8) 0.0043(8)
C11 0.0275(10) 0.0225(10) 0.0128(9) -0.0056(8) 0.0029(7) 0.0037(8)
C12 0.0268(10) 0.0218(10) 0.0131(9) -0.0079(8) 0.0021(7) 0.0053(8)
C13 0.0260(10) 0.0199(10) 0.0162(10) -0.0062(8) 0.0011(8) 0.0037(8)
C14 0.0313(11) 0.0207(10) 0.0125(9) -0.0038(8) 0.0061(8) 0.0030(8)
C15 0.0304(11) 0.0211(10) 0.0136(9) -0.0055(8) 0.0031(8) 0.0029(8)
C16 0.0301(11) 0.0220(10) 0.0144(9) -0.0067(8) 0.0007(8) 0.0067(8)
N1 0.0295(10) 0.0357(11) 0.0156(9) -0.0078(8) 0.0019(7) 0.0063(8)
N2 0.0394(11) 0.0282(11) 0.0183(9) -0.0095(8) 0.0061(8) -0.0012(8)
N3 0.0310(10) 0.0201(9) 0.0172(9) -0.0056(7) 0.0009(7) 0.0050(7)
N4 0.0440(12) 0.0184(9) 0.0201(10) -0.0059(8) 0.0076(8) 0.0006(8)
O1 0.0360(10) 0.0644(14) 0.0352(10) -0.0345(10) 0.0001(8) 0.0005(9)
O2 0.0371(10) 0.0569(13) 0.0331(10) -0.0289(9) -0.0014(8) 0.0140(8)
O3 0.0542(11) 0.0258(9) 0.0184(8) -0.0100(7) 0.0076(7) -0.0024(8)
O4 0.0563(12) 0.0292(9) 0.0175(8) -0.0109(7) 0.0140(7) -0.0026(8)
O5 0.0544(12) 0.0459(11) 0.0128(8) -0.0126(7) 0.0045(7) 0.0036(9)
O6 0.0555(12) 0.0337(10) 0.0204(9) -0.0027(7) 0.0019(8) 0.0022(8)
O7 0.0350(9) 0.0398(10) 0.0276(9) -0.0214(8) -0.0040(7) 0.0083(7)
O8 0.0301(9) 0.0376(10) 0.0265(9) -0.0200(7) 0.0049(6) 0.0032(7)
O9 0.0496(10) 0.0219(8) 0.0222(8) -0.0113(7) 0.0088(7) 0.0034(7)
O10 0.0401(9) 0.0281(9) 0.0154(7) -0.0097(6) 0.0063(6) 0.0036(7)
O11 0.0453(10) 0.0241(8) 0.0196(8) -0.0016(7) 0.0054(7) -0.0008(7)
O12 0.0464(10) 0.0214(8) 0.0277(9) -0.0128(7) 0.0060(7) 0.0066(7)

loop_
_atom_type_symbol
_atom_type_description
_atom_type_scat_dispersion_real
_atom_type_scat_dispersion_imag
_atom_type_scat_source
C C 0.0033 0.0016 'International Tables Vol C Tables 4.2.6.8 and 6.1.1.4'
N N 0.0061 0.0033 'International Tables Vol C Tables 4.2.6.8 and 6.1.1.4'
O O 0.0106 0.0060 'International Tables Vol C Tables 4.2.6.8 and 6.1.1.4'
H H 0.0000 0.0000 'International Tables Vol C Tables 4.2.6.8 and 6.1.1.4'

loop_
_geom_angle_atom_site_label_1
_geom_angle_atom_site_label_2
_geom_angle_atom_site_label_3
_geom_angle
C6 C1 C2 119.29(19)
C6 C1 C7 117.2(2)
C2 C1 C7 123.4(2)
C3 C2 C1 121.0(2)
C3 C2 N1 118.4(2)
C1 C2 N1 120.46(19)
C2 C3 C4 120.1(2)
C3 C4 C5 119.90(18)
C3 C4 C8 119.0(2)
C5 C4 C8 120.91(19)
N2 C5 C4 123.90(19)
N2 C5 C6 118.0(2)
C4 C5 C6 118.1(2)
C1 C6 C5 121.5(2)
O2 C7 O1 125.7(2)
O2 C7 C1 119.8(2)
O1 C7 C1 114.36(19)
O4 C8 O3 122.84(19)
O4 C8 C4 121.2(2)
O3 C8 C4 116.01(18)
C14 C9 C10 118.89(18)
C14 C9 C15 116.81(18)
C10 C9 C15 124.23(19)
C11 C10 C9 120.2(2)
C11 C10 N3 118.75(19)
C9 C10 N3 120.96(17)
C10 C11 C12 121.7(2)
C11 C12 C13 119.31(17)
C11 C12 C16 116.39(19)
C13 C12 C16 124.30(19)
N4 C13 C12 125.25(18)
N4 C13 C14 117.20(19)
C12 C13 C14 117.54(19)
C9 C14 C13 122.31(19)
O8 C15 O7 125.56(19)
O8 C15 C9 120.0(2)
O7 C15 C9 114.25(18)
O10 C16 O9 123.62(18)
O10 C16 C12 122.3(2)
O9 C16 C12 114.12(18)
O6 N1 O5 122.9(2)
O6 N1 C2 119.44(19)
O5 N1 C2 117.6(2)
O11 N3 O12 122.81(19)
O11 N3 C10 119.49(17)
O12 N3 C10 117.65(17)

loop_
_geom_bond_atom_site_label_1
_geom_bond_atom_site_label_2
_geom_bond_distance
C1 C6 1.368(3)
C1 C2 1.408(3)
C1 C7 1.510(3)
C2 C3 1.390(3)
C2 N1 1.443(3)
C3 C4 1.395(3)
C4 C5 1.426(3)
C4 C8 1.476(3)
C5 N2 1.342(3)
C5 C6 1.428(3)
C7 O2 1.228(3)
C7 O1 1.293(3)
C8 O4 1.228(3)
C8 O3 1.311(3)
C9 C14 1.371(3)
C9 C10 1.407(3)
C9 C15 1.506(3)
C10 C11 1.386(3)
C10 N3 1.438(3)
C11 C12 1.387(3)
C12 C13 1.427(3)
C12 C16 1.487(3)
C13 N4 1.341(3)
C13 C14 1.428(3)
C15 O8 1.233(3)
C15 O7 1.293(3)
C16 O10 1.223(3)
C16 O9 1.316(3)
N1 O6 1.230(3)
N1 O5 1.247(3)
N3 O11 1.228(2)
N3 O12 1.243(2)

loop_
_geom_torsion_atom_site_label_1
_geom_torsion_atom_site_label_2
_geom_torsion_atom_site_label_3
_geom_torsion_atom_site_label_4
_geom_torsion
C6 C1 C2 C3 -2.6(4)
C7 C1 C2 C3 174.1(2)
C6 C1 C2 N1 173.6(2)
C7 C1 C2 N1 -9.8(4)
C1 C2 C3 C4 1.5(4)
N1 C2 C3 C4 -174.8(2)
C2 C3 C4 C5 1.3(3)
C2 C3 C4 C8 176.8(2)
C3 C4 C5 N2 177.4(2)
C8 C4 C5 N2 1.9(4)
C3 C4 C5 C6 -2.8(3)
C8 C4 C5 C6 -178.3(2)
C2 C1 C6 C5 0.9(4)
C7 C1 C6 C5 -175.9(2)
N2 C5 C6 C1 -178.5(2)
C4 C5 C6 C1 1.8(3)
C6 C1 C7 O2 99.7(3)
C2 C1 C7 O2 -77.0(3)
C6 C1 C7 O1 -76.3(3)
C2 C1 C7 O1 107.0(3)
C3 C4 C8 O4 -170.0(2)
C5 C4 C8 O4 5.6(4)
C3 C4 C8 O3 10.3(3)
C5 C4 C8 O3 -174.2(2)
C14 C9 C10 C11 2.5(3)
C15 C9 C10 C11 -174.5(2)
C14 C9 C10 N3 -173.8(2)
C15 C9 C10 N3 9.2(3)
C9 C10 C11 C12 -1.2(3)
N3 C10 C11 C12 175.2(2)
C10 C11 C12 C13 -1.0(3)
C10 C11 C12 C16 179.6(2)
C11 C12 C13 N4 -179.1(2)
C16 C12 C13 N4 0.3(4)
C11 C12 C13 C14 1.8(3)
C16 C12 C13 C14 -178.8(2)
C10 C9 C14 C13 -1.7(4)
C15 C9 C14 C13 175.6(2)
N4 C13 C14 C9 -179.6(2)
C12 C13 C14 C9 -0.5(3)
C14 C9 C15 O8 71.4(3)
C10 C9 C15 O8 -111.5(3)
C14 C9 C15 O7 -104.0(2)
C10 C9 C15 O7 73.1(3)
C11 C12 C16 O10 -3.0(3)
C13 C12 C16 O10 177.6(2)
C11 C12 C16 O9 176.8(2)
C13 C12 C16 O9 -2.5(3)
C3 C2 N1 O6 -5.3(3)
C1 C2 N1 O6 178.4(2)
C3 C2 N1 O5 173.2(2)
C1 C2 N1 O5 -3.0(3)
C11 C10 N3 O11 6.0(3)
C9 C10 N3 O11 -177.6(2)
C11 C10 N3 O12 -171.8(2)
C9 C10 N3 O12 4.6(3)

loop_
_publcif_info_exptl_table_extra_item
sin_theta_over_lambda_max
